data_4073503
loop_
_publ_author_name
'Wang, Yaping'
'Weissensteiner, Walter'
'Spindler, Felix'
'Arion, Vladimir B.'
'Mereiter, Kurt'

_publ_section_title
;
 Synthesis and Use in Asymmetric Hydrogenations of Solely Planar Chiral
 1,2-Disubstituted and 1,2,3-Trisubstituted Ferrocenyl
 Diphosphines:&#x00A0; A Comparative Study
;
_journal_issue 14
_journal_name_full Organometallics
_journal_page_first 3530
_journal_paper_doi 10.1021/om700405a
_journal_volume 26
_journal_year 2007
_chemical_formula_moiety 'C45 H42 Cl2 Fe P2 Pd, C H2 Cl2 '
_chemical_formula_sum 'C46 H44 Cl4 Fe P2 Pd'
_chemical_formula_weight 962.80
_chemical_name_common 'VA YW244  [PdCl2(11c)].CH2Cl2'
_chemical_name_systematic
; 
(S~p~)-1-Diphenylphosphino-2-bis-(3,5-dimethylphenyl)phosphinomethyl-
3-phenyl-ferrocene)-dichloropalladium(II) dichloromethane solvate
;
_space_group_IT_number 19
_symmetry_cell_setting orthorhombic
_symmetry_space_group_name_Hall 'P 2ac 2ab'
_symmetry_space_group_name_H-M 'P 21 21 21'
_atom_sites_solution_hydrogens geom
_atom_sites_solution_primary direct
_atom_sites_solution_secondary difmap
_audit_creation_method SHELXL-97
_cell_angle_alpha 90.00
_cell_angle_beta 90.00
_cell_angle_gamma 90.00
_cell_formula_units_Z 4
_cell_length_a 9.7252(5)
_cell_length_b 18.5716(10)
_cell_length_c 23.1105(14)
_cell_measurement_reflns_used 8202
_cell_measurement_temperature 100(2)
_cell_measurement_theta_max 27.3
_cell_measurement_theta_min 2.4
_cell_volume 4174.0(4)
_computing_cell_refinement 'Bruker SAINT'
_computing_data_collection 'Bruker SMART'
_computing_data_reduction 'Bruker SAINT, SADABS, XPREP'
_computing_molecular_graphics 'Bruker SHELXTL'
_computing_publication_material 'Bruker SHELXTL'
_computing_structure_refinement 'SHELXL-97 (Sheldrick, 1997)'
_computing_structure_solution 'SHELXS-97 (Sheldrick, 1997)'
_diffrn_ambient_temperature 100(2)
_diffrn_measured_fraction_theta_full 0.998
_diffrn_measured_fraction_theta_max 0.998
_diffrn_measurement_device_type 'CCD area detector'
_diffrn_measurement_method 'phi and omega scans'
_diffrn_radiation_monochromator graphite
_diffrn_radiation_source 'fine-focus sealed tube'
_diffrn_radiation_type MoK\a
_diffrn_radiation_wavelength 0.71073
_diffrn_reflns_av_R_equivalents 0.1348
_diffrn_reflns_av_sigmaI/netI 0.0782
_diffrn_reflns_limit_h_max 12
_diffrn_reflns_limit_h_min -12
_diffrn_reflns_limit_k_max 24
_diffrn_reflns_limit_k_min -24
_diffrn_reflns_limit_l_max 30
_diffrn_reflns_limit_l_min -30
_diffrn_reflns_number 93507
_diffrn_reflns_theta_full 28.33
_diffrn_reflns_theta_max 28.33
_diffrn_reflns_theta_min 2.36
_diffrn_standards_decay_% 0
_exptl_absorpt_coefficient_mu 1.144
_exptl_absorpt_correction_T_max 0.96
_exptl_absorpt_correction_T_min 0.74
_exptl_absorpt_correction_type multi-scan
_exptl_absorpt_process_details 'program SADABS, V2.10'
_exptl_crystal_colour orange
_exptl_crystal_density_diffrn 1.532
_exptl_crystal_density_method 'not measured'
_exptl_crystal_description prism
_exptl_crystal_F_000 1960
_exptl_crystal_size_max 0.28
_exptl_crystal_size_mid 0.04
_exptl_crystal_size_min 0.04
_refine_diff_density_max 1.206
_refine_diff_density_min -1.189
_refine_diff_density_rms 0.129
_refine_ls_abs_structure_details 'Flack H D (1983), Acta Cryst. A39, 876-881. 4700 Fiedel pairs measured'
_refine_ls_abs_structure_Flack -0.02(2)
_refine_ls_extinction_method none
_refine_ls_goodness_of_fit_ref 1.042
_refine_ls_hydrogen_treatment constr
_refine_ls_matrix_type full
_refine_ls_number_parameters 491
_refine_ls_number_reflns 10379
_refine_ls_number_restraints 628
_refine_ls_restrained_S_all 1.023
_refine_ls_R_factor_all 0.0738
_refine_ls_R_factor_gt 0.0497
_refine_ls_shift/su_max 0.003
_refine_ls_shift/su_mean 0.000
_refine_ls_structure_factor_coef Fsqd
_refine_ls_weighting_details 'calc w=1/[\s^2^(Fo^2^)+(0.0541P)^2^+4.9485P] where P=(Fo^2^+2Fc^2^)/3'
_refine_ls_weighting_scheme calc
_refine_ls_wR_factor_gt 0.1085
_refine_ls_wR_factor_ref 0.1215
_reflns_number_gt 8279
_reflns_number_total 10379
_reflns_threshold_expression >2sigma(I)
_cod_data_source_file om700405a-file002.cif
_cod_data_source_block PdCl2+11c
_cod_depositor_comments
;
The following automatic conversions were performed:

'_symmetry_cell_setting' value 'Orthorhombic' changed to
'orthorhombic' according to
/home/saulius/struct/CIF-dictionaries/cif_core.dic dictionary named
'cif_core.dic' version 2.4.1 from 2010-06-29.

Automatic conversion script
Id: cif_fix_values 1715 2011-07-08 13:25:40Z adriana 
;
_cod_original_sg_symbol_Hall 'P 2ac 2ab '
_cod_original_sg_symbol_H-M 'P 21 21 21 '
_cod_database_code 4073503

loop_
_symmetry_equiv_pos_as_xyz
'x, y, z'
'-x+1/2, -y, z+1/2'
'-x, y+1/2, -z+1/2'
'x+1/2, -y+1/2, -z'

loop_
_atom_site_label
_atom_site_type_symbol
_atom_site_fract_x
_atom_site_fract_y
_atom_site_fract_z
_atom_site_U_iso_or_equiv
_atom_site_adp_type
_atom_site_occupancy
_atom_site_symmetry_multiplicity
_atom_site_calc_flag
_atom_site_refinement_flags
Pd Pd 0.72504(4) 0.38318(2) 0.139176(17) 0.01247(9) Uani 1 1 d U
Fe Fe 1.03041(7) 0.55465(4) 0.18188(3) 0.01220(15) Uani 1 1 d U
Cl1 Cl 0.74104(13) 0.26709(7) 0.18048(6) 0.0219(3) Uani 1 1 d U
Cl2 Cl 0.48450(11) 0.38046(7) 0.14352(6) 0.0230(3) Uani 1 1 d U
P1 P 0.95490(12) 0.38549(7) 0.12809(5) 0.0127(2) Uani 1 1 d U
P2 P 0.69187(12) 0.48828(7) 0.09383(6) 0.0129(3) Uani 1 1 d U
C1 C 1.0349(5) 0.4722(3) 0.1229(2) 0.0128(7) Uani 1 1 d U
C2 C 0.9729(5) 0.5349(3) 0.0980(2) 0.0116(7) Uani 1 1 d U
C3 C 1.0724(5) 0.5925(3) 0.1006(2) 0.0137(8) Uani 1 1 d U
C4 C 1.1945(5) 0.5643(3) 0.1267(2) 0.0155(8) Uani 1 1 d U
H4 H 1.2771 0.5904 0.1332 0.019 Uiso 1 1 calc R
C5 C 1.1717(5) 0.4912(3) 0.1411(2) 0.0153(8) Uani 1 1 d U
H5 H 1.2356 0.4601 0.1597 0.018 Uiso 1 1 calc R
C6 C 0.8951(6) 0.5368(3) 0.2477(2) 0.0186(9) Uani 1 1 d U
H6 H 0.8249 0.5013 0.2481 0.022 Uiso 1 1 calc R
C7 C 0.8808(5) 0.6086(3) 0.2277(2) 0.0183(9) Uani 1 1 d U
H7 H 0.7996 0.6296 0.2123 0.022 Uiso 1 1 calc R
C8 C 1.0093(5) 0.6430(3) 0.2347(2) 0.0184(9) Uani 1 1 d U
H8 H 1.0301 0.6913 0.2243 0.022 Uiso 1 1 calc R
C9 C 1.1018(6) 0.5931(3) 0.2598(2) 0.0199(9) Uani 1 1 d U
H9 H 1.1947 0.6026 0.2699 0.024 Uiso 1 1 calc R
C10 C 1.0328(6) 0.5270(3) 0.2673(2) 0.0209(9) Uani 1 1 d U
H10 H 1.0710 0.4840 0.2826 0.025 Uiso 1 1 calc R
C11 C 0.8439(5) 0.5328(3) 0.0620(2) 0.0136(9) Uani 1 1 d U
H11A H 0.8658 0.5082 0.0251 0.016 Uiso 1 1 calc R
H11B H 0.8183 0.5830 0.0524 0.016 Uiso 1 1 calc R
C12 C 1.0528(5) 0.3426(3) 0.1851(2) 0.0173(9) Uani 1 1 d U
C13 C 1.0053(6) 0.3493(3) 0.2421(2) 0.0233(11) Uani 1 1 d U
H13 H 0.9184 0.3708 0.2494 0.028 Uiso 1 1 calc R
C14 C 1.0831(6) 0.3252(3) 0.2872(3) 0.0278(12) Uani 1 1 d U
H14 H 1.0519 0.3311 0.3258 0.033 Uiso 1 1 calc R
C15 C 1.2095(6) 0.2917(3) 0.2760(3) 0.0311(12) Uani 1 1 d U
H15 H 1.2636 0.2745 0.3073 0.037 Uiso 1 1 calc R
C16 C 1.2556(6) 0.2835(3) 0.2209(3) 0.0273(11) Uani 1 1 d U
H16 H 1.3407 0.2600 0.2138 0.033 Uiso 1 1 calc R
C17 C 1.1785(5) 0.3095(3) 0.1750(3) 0.0204(10) Uani 1 1 d U
H17 H 1.2117 0.3047 0.1365 0.025 Uiso 1 1 calc R
C18 C 0.9982(5) 0.3413(3) 0.0599(2) 0.0154(9) Uani 1 1 d U
C19 C 0.9224(5) 0.2811(3) 0.0434(2) 0.0206(11) Uani 1 1 d U
H19 H 0.8544 0.2618 0.0685 0.025 Uiso 1 1 calc R
C20 C 0.9471(6) 0.2494(3) -0.0104(3) 0.0272(13) Uani 1 1 d U
H20 H 0.8969 0.2078 -0.0216 0.033 Uiso 1 1 calc R
C21 C 1.0448(6) 0.2784(3) -0.0475(3) 0.0275(12) Uani 1 1 d U
H21 H 1.0616 0.2567 -0.0841 0.033 Uiso 1 1 calc R
C22 C 1.1171(7) 0.3385(3) -0.0313(3) 0.0332(14) Uani 1 1 d U
H22 H 1.1824 0.3591 -0.0571 0.040 Uiso 1 1 calc R
C23 C 1.0956(6) 0.3694(3) 0.0222(3) 0.0247(12) Uani 1 1 d U
H23 H 1.1479 0.4103 0.0334 0.030 Uiso 1 1 calc R
C24 C 0.6058(5) 0.5584(3) 0.1349(2) 0.0153(8) Uani 1 1 d U
C25 C 0.5691(5) 0.5470(3) 0.1926(2) 0.0177(9) Uani 1 1 d U
H25 H 0.5827 0.5011 0.2098 0.021 Uiso 1 1 calc R
C26 C 0.5118(5) 0.6037(3) 0.2255(2) 0.0200(10) Uani 1 1 d U
C27 C 0.4886(5) 0.6682(3) 0.1999(2) 0.0220(10) Uani 1 1 d U
H27 H 0.4464 0.7053 0.2219 0.026 Uiso 1 1 calc R
C28 C 0.5252(5) 0.6823(3) 0.1416(3) 0.0192(9) Uani 1 1 d U
C29 C 0.5844(5) 0.6263(3) 0.1103(2) 0.0175(9) Uani 1 1 d U
H29 H 0.6109 0.6344 0.0712 0.021 Uiso 1 1 calc R
C30 C 0.5930(5) 0.4729(3) 0.0282(2) 0.0148(9) Uani 1 1 d U
C31 C 0.4656(5) 0.5036(3) 0.0180(2) 0.0175(10) Uani 1 1 d U
H31 H 0.4258 0.5338 0.0467 0.021 Uiso 1 1 calc R
C32 C 0.3940(6) 0.4911(3) -0.0337(2) 0.0198(10) Uani 1 1 d U
C33 C 0.4539(6) 0.4444(3) -0.0743(2) 0.0211(10) Uani 1 1 d U
H33 H 0.4072 0.4352 -0.1097 0.025 Uiso 1 1 calc R
C34 C 0.5797(6) 0.4111(3) -0.0642(2) 0.0206(11) Uani 1 1 d U
C35 C 0.6493(5) 0.4255(3) -0.0125(2) 0.0174(10) Uani 1 1 d U
H35 H 0.7351 0.4030 -0.0050 0.021 Uiso 1 1 calc R
C3A C 1.0543(5) 0.6673(3) 0.0802(2) 0.0157(9) Uani 1 1 d U
C3B C 0.9292(5) 0.7039(3) 0.0856(2) 0.0174(10) Uani 1 1 d U
H3B H 0.8523 0.6803 0.1024 0.021 Uiso 1 1 calc R
C3C C 0.9169(5) 0.7744(3) 0.0667(2) 0.0200(11) Uani 1 1 d U
H3C H 0.8306 0.7982 0.0693 0.024 Uiso 1 1 calc R
C3D C 1.0285(6) 0.8101(3) 0.0441(3) 0.0256(12) Uani 1 1 d U
H3D H 1.0193 0.8587 0.0319 0.031 Uiso 1 1 calc R
C3E C 1.1528(6) 0.7761(3) 0.0391(3) 0.0255(12) Uani 1 1 d U
H3E H 1.2299 0.8011 0.0239 0.031 Uiso 1 1 calc R
C3F C 1.1657(6) 0.7042(3) 0.0564(2) 0.0216(11) Uani 1 1 d U
H3F H 1.2513 0.6803 0.0519 0.026 Uiso 1 1 calc R
C26A C 0.4820(6) 0.5914(4) 0.2890(3) 0.0308(13) Uani 1 1 d U
H26A H 0.5677 0.5950 0.3111 0.046 Uiso 1 1 calc R
H26B H 0.4420 0.5435 0.2943 0.046 Uiso 1 1 calc R
H26C H 0.4170 0.6280 0.3027 0.046 Uiso 1 1 calc R
C28A C 0.4982(6) 0.7545(3) 0.1145(3) 0.0284(12) Uani 1 1 d U
H28A H 0.5274 0.7536 0.0739 0.043 Uiso 1 1 calc R
H28B H 0.5500 0.7916 0.1353 0.043 Uiso 1 1 calc R
H28C H 0.3998 0.7654 0.1166 0.043 Uiso 1 1 calc R
C32A C 0.2586(6) 0.5280(3) -0.0462(3) 0.0277(13) Uani 1 1 d U
H32A H 0.2100 0.5370 -0.0097 0.042 Uiso 1 1 calc R
H32B H 0.2022 0.4971 -0.0710 0.042 Uiso 1 1 calc R
H32C H 0.2759 0.5739 -0.0658 0.042 Uiso 1 1 calc R
C34A C 0.6417(6) 0.3595(3) -0.1074(3) 0.0296(13) Uani 1 1 d U
H34A H 0.7422 0.3626 -0.1057 0.044 Uiso 1 1 calc R
H34B H 0.6105 0.3722 -0.1465 0.044 Uiso 1 1 calc R
H34C H 0.6126 0.3103 -0.0983 0.044 Uiso 1 1 calc R
C36 C 0.7194(8) 0.4328(5) 0.3627(4) 0.063(2) Uani 1 1 d U
H36A H 0.7889 0.4002 0.3798 0.076 Uiso 1 1 calc R
H36B H 0.7649 0.4791 0.3534 0.076 Uiso 1 1 calc R
Cl3 Cl 0.6501(3) 0.39301(11) 0.29701(9) 0.0626(6) Uani 1 1 d U
Cl4 Cl 0.5879(2) 0.44732(15) 0.41186(9) 0.0705(7) Uani 1 1 d U

loop_
_atom_site_aniso_label
_atom_site_aniso_U_11
_atom_site_aniso_U_22
_atom_site_aniso_U_33
_atom_site_aniso_U_23
_atom_site_aniso_U_13
_atom_site_aniso_U_12
Pd 0.00981(15) 0.01345(17) 0.01416(17) 0.00026(16) 0.00003(14) -0.00111(14)
Fe 0.0097(3) 0.0126(3) 0.0142(3) -0.0005(3) -0.0013(3) -0.0005(3)
Cl1 0.0222(7) 0.0180(6) 0.0257(7) 0.0076(5) -0.0036(5) -0.0047(5)
Cl2 0.0124(5) 0.0238(6) 0.0329(7) -0.0027(7) 0.0043(5) -0.0033(5)
P1 0.0110(5) 0.0117(6) 0.0154(6) -0.0001(5) -0.0013(4) 0.0007(5)
P2 0.0095(6) 0.0149(6) 0.0142(6) -0.0012(5) -0.0011(5) 0.0010(4)
C1 0.0125(18) 0.0129(16) 0.013(2) 0.0004(12) -0.0008(16) 0.0005(14)
C2 0.0101(16) 0.0123(18) 0.0124(15) 0.0001(16) -0.0007(15) 0.0013(14)
C3 0.0105(19) 0.0150(18) 0.0155(16) -0.0007(16) 0.0001(15) -0.0002(13)
C4 0.0086(17) 0.0146(19) 0.023(2) -0.0009(18) 0.0024(13) 0.0020(13)
C5 0.0106(17) 0.0139(18) 0.021(2) -0.0025(18) -0.0001(16) 0.0025(13)
C6 0.020(2) 0.022(2) 0.014(2) 0.0019(19) 0.0022(15) -0.0022(18)
C7 0.0157(18) 0.021(2) 0.018(2) -0.0005(18) 0.0046(15) 0.0030(16)
C8 0.024(2) 0.0158(19) 0.016(2) -0.0040(15) 0.0015(19) -0.0004(15)
C9 0.019(2) 0.023(2) 0.0175(18) -0.0045(18) -0.0036(17) -0.0010(16)
C10 0.028(2) 0.021(2) 0.0140(15) 0.0008(18) -0.0033(19) 0.0030(19)
C11 0.0136(19) 0.017(2) 0.010(2) 0.0010(18) -0.0009(14) -0.0010(16)
C12 0.0176(15) 0.0130(16) 0.0213(15) 0.0014(14) -0.0031(13) -0.0035(13)
C13 0.0256(17) 0.0211(18) 0.0231(16) -0.0005(15) -0.0002(13) -0.0010(14)
C14 0.0307(18) 0.0268(19) 0.0259(17) 0.0002(16) -0.0040(14) -0.0034(15)
C15 0.0301(18) 0.0307(19) 0.0326(17) 0.0053(16) -0.0058(15) -0.0032(15)
C16 0.0227(18) 0.0266(19) 0.0326(17) 0.0042(15) -0.0054(14) 0.0002(14)
C17 0.0179(16) 0.0190(17) 0.0244(17) 0.0034(15) -0.0037(13) -0.0023(13)
C18 0.012(2) 0.014(2) 0.020(2) -0.0023(18) 0.0023(16) 0.0023(16)
C19 0.023(3) 0.019(3) 0.019(2) -0.002(2) 0.002(2) -0.0042(19)
C20 0.030(3) 0.028(3) 0.023(3) -0.010(2) 0.001(2) -0.004(2)
C21 0.028(3) 0.031(3) 0.025(3) -0.010(2) 0.005(2) 0.005(2)
C22 0.035(3) 0.033(3) 0.032(3) -0.007(3) 0.018(3) -0.005(2)
C23 0.018(3) 0.025(3) 0.032(3) -0.007(2) 0.008(2) -0.005(2)
C24 0.0119(15) 0.0165(14) 0.0176(15) -0.0023(13) -0.0010(13) 0.0013(13)
C25 0.0146(16) 0.0204(16) 0.0181(15) -0.0016(13) -0.0015(13) -0.0001(13)
C26 0.0157(17) 0.0242(17) 0.0200(15) -0.0048(13) -0.0014(14) 0.0003(14)
C27 0.0171(17) 0.0232(16) 0.0257(16) -0.0072(14) -0.0012(14) 0.0010(14)
C28 0.0147(16) 0.0190(15) 0.0240(16) -0.0039(14) -0.0035(15) 0.0003(13)
C29 0.0145(16) 0.0171(15) 0.0208(16) -0.0013(13) -0.0020(13) 0.0003(13)
C30 0.015(2) 0.013(2) 0.017(2) 0.0000(16) -0.0014(17) -0.0010(17)
C31 0.015(2) 0.018(3) 0.020(2) -0.004(2) -0.0026(17) 0.0006(18)
C32 0.020(2) 0.018(3) 0.021(3) 0.001(2) -0.0071(19) -0.0035(19)
C33 0.026(2) 0.023(3) 0.015(2) 0.002(2) -0.0078(19) -0.0041(19)
C34 0.028(3) 0.020(3) 0.014(2) -0.001(2) 0.0014(19) -0.0042(19)
C35 0.017(2) 0.016(3) 0.020(2) -0.0011(19) -0.0004(17) 0.0032(18)
C3A 0.020(2) 0.013(2) 0.014(2) 0.0002(18) 0.0013(19) 0.0007(15)
C3B 0.019(2) 0.018(2) 0.016(3) -0.005(2) 0.0005(19) 0.0027(17)
C3C 0.019(2) 0.019(2) 0.022(3) 0.002(2) -0.003(2) 0.0040(18)
C3D 0.034(3) 0.018(3) 0.026(3) 0.006(2) 0.001(2) 0.0020(19)
C3E 0.027(2) 0.021(3) 0.029(3) 0.010(2) 0.008(2) -0.002(2)
C3F 0.022(2) 0.020(2) 0.022(3) 0.002(2) 0.009(2) 0.0023(19)
C26A 0.028(3) 0.041(3) 0.023(2) -0.005(2) 0.002(2) 0.005(2)
C28A 0.029(3) 0.022(2) 0.034(3) -0.0062(19) -0.008(2) 0.0023(19)
C32A 0.023(3) 0.028(3) 0.032(3) -0.001(3) -0.012(2) 0.002(2)
C34A 0.031(3) 0.033(3) 0.025(3) -0.009(2) -0.002(2) -0.001(2)
C36 0.052(4) 0.090(6) 0.047(4) 0.012(4) 0.015(3) -0.022(4)
Cl3 0.0948(16) 0.0442(12) 0.0489(12) -0.0036(10) 0.0311(11) -0.0170(11)
Cl4 0.0669(14) 0.1038(19) 0.0408(12) -0.0235(13) 0.0099(10) -0.0130(13)

loop_
_atom_type_symbol
_atom_type_description
_atom_type_scat_dispersion_real
_atom_type_scat_dispersion_imag
_atom_type_scat_source
C C 0.0033 0.0016 'International Tables Vol C Tables 4.2.6.8 and 6.1.1.4'
H H 0.0000 0.0000 'International Tables Vol C Tables 4.2.6.8 and 6.1.1.4'
P P 0.1023 0.0942 'International Tables Vol C Tables 4.2.6.8 and 6.1.1.4'
Cl Cl 0.1484 0.1585 'International Tables Vol C Tables 4.2.6.8 and 6.1.1.4'
Fe Fe 0.3463 0.8444 'International Tables Vol C Tables 4.2.6.8 and 6.1.1.4'
Pd Pd -0.9988 1.0072 'International Tables Vol C Tables 4.2.6.8 and 6.1.1.4'

loop_
_geom_angle_atom_site_label_1
_geom_angle_atom_site_label_2
_geom_angle_atom_site_label_3
_geom_angle
P2 Pd P1 94.20(5)
P2 Pd Cl2 83.97(5)
P1 Pd Cl2 175.92(5)
P2 Pd Cl1 173.75(5)
P1 Pd Cl1 89.88(5)
Cl2 Pd Cl1 91.64(5)
C6 Fe C10 40.9(2)
C6 Fe C5 133.3(2)
C10 Fe C5 107.1(2)
C6 Fe C3 150.4(2)
C10 Fe C3 166.5(2)
C5 Fe C3 68.9(2)
C6 Fe C1 112.9(2)
C10 Fe C1 117.1(2)
C5 Fe C1 41.21(19)
C3 Fe C1 69.0(2)
C6 Fe C2 120.0(2)
C10 Fe C2 150.8(2)
C5 Fe C2 69.1(2)
C3 Fe C2 41.28(19)
C1 Fe C2 40.84(19)
C6 Fe C4 168.7(2)
C10 Fe C4 128.0(2)
C5 Fe C4 40.49(19)
C3 Fe C4 40.86(18)
C1 Fe C4 68.59(19)
C2 Fe C4 68.88(19)
C6 Fe C8 67.8(2)
C10 Fe C8 68.1(2)
C5 Fe C8 143.3(2)
C3 Fe C8 106.9(2)
C1 Fe C8 173.2(2)
C2 Fe C8 132.6(2)
C4 Fe C8 112.2(2)
C6 Fe C9 67.7(2)
C10 Fe C9 40.2(2)
C5 Fe C9 112.2(2)
C3 Fe C9 128.1(2)
C1 Fe C9 146.5(2)
C2 Fe C9 168.9(2)
C4 Fe C9 104.6(2)
C8 Fe C9 40.3(2)
C6 Fe C7 40.5(2)
C10 Fe C7 68.5(2)
C5 Fe C7 173.7(2)
C3 Fe C7 116.4(2)
C1 Fe C7 136.0(2)
C2 Fe C7 112.3(2)
C4 Fe C7 145.8(2)
C8 Fe C7 40.2(2)
C9 Fe C7 67.7(2)
C1 P1 C12 102.5(2)
C1 P1 C18 104.2(2)
C12 P1 C18 108.0(2)
C1 P1 Pd 117.12(17)
C12 P1 Pd 115.55(17)
C18 P1 Pd 108.57(16)
C24 P2 C30 107.7(2)
C24 P2 C11 104.9(2)
C30 P2 C11 99.3(2)
C24 P2 Pd 116.54(18)
C30 P2 Pd 109.24(17)
C11 P2 Pd 117.47(17)
C2 C1 C5 107.9(4)
C2 C1 P1 125.1(4)
C5 C1 P1 127.0(4)
C2 C1 Fe 69.6(3)
C5 C1 Fe 69.0(3)
P1 C1 Fe 128.1(3)
C1 C2 C3 107.7(4)
C1 C2 C11 123.5(4)
C3 C2 C11 126.9(4)
C1 C2 Fe 69.6(3)
C3 C2 Fe 69.2(3)
C11 C2 Fe 139.0(3)
C4 C3 C2 107.6(4)
C4 C3 C3A 125.3(4)
C2 C3 C3A 127.1(4)
C4 C3 Fe 69.7(3)
C2 C3 Fe 69.5(3)
C3A C3 Fe 126.3(4)
C5 C4 C3 108.7(4)
C5 C4 Fe 69.4(3)
C3 C4 Fe 69.4(3)
C5 C4 H4 125.6
C3 C4 H4 125.6
Fe C4 H4 127.2
C4 C5 C1 108.1(4)
C4 C5 Fe 70.2(3)
C1 C5 Fe 69.8(3)
C4 C5 H5 126.0
C1 C5 H5 126.0
Fe C5 H5 125.7
C7 C6 C10 108.4(5)
C7 C6 Fe 70.5(3)
C10 C6 Fe 69.6(3)
C7 C6 H6 125.8
C10 C6 H6 125.8
Fe C6 H6 125.7
C8 C7 C6 107.5(5)
C8 C7 Fe 69.8(3)
C6 C7 Fe 69.0(3)
C8 C7 H7 126.3
C6 C7 H7 126.3
Fe C7 H7 126.5
C9 C8 C7 108.2(5)
C9 C8 Fe 70.0(3)
C7 C8 Fe 70.1(3)
C9 C8 H8 125.9
C7 C8 H8 125.9
Fe C8 H8 125.6
C10 C9 C8 108.5(5)
C10 C9 Fe 69.2(3)
C8 C9 Fe 69.7(3)
C10 C9 H9 125.7
C8 C9 H9 125.7
Fe C9 H9 126.9
C9 C10 C6 107.3(5)
C9 C10 Fe 70.6(3)
C6 C10 Fe 69.5(3)
C9 C10 H10 126.3
C6 C10 H10 126.3
Fe C10 H10 125.2
C2 C11 P2 117.3(3)
C2 C11 H11A 108.0
P2 C11 H11A 108.0
C2 C11 H11B 108.0
P2 C11 H11B 108.0
H11A C11 H11B 107.2
C17 C12 C13 119.2(5)
C17 C12 P1 122.4(4)
C13 C12 P1 118.2(4)
C14 C13 C12 120.4(6)
C14 C13 H13 119.8
C12 C13 H13 119.8
C13 C14 C15 119.4(6)
C13 C14 H14 120.3
C15 C14 H14 120.3
C16 C15 C14 120.8(6)
C16 C15 H15 119.6
C14 C15 H15 119.6
C15 C16 C17 119.9(6)
C15 C16 H16 120.0
C17 C16 H16 120.0
C12 C17 C16 120.2(6)
C12 C17 H17 119.9
C16 C17 H17 119.9
C23 C18 C19 119.4(5)
C23 C18 P1 121.9(4)
C19 C18 P1 118.4(4)
C18 C19 C20 119.5(5)
C18 C19 H19 120.3
C20 C19 H19 120.3
C21 C20 C19 120.2(5)
C21 C20 H20 119.9
C19 C20 H20 119.9
C22 C21 C20 119.8(6)
C22 C21 H21 120.1
C20 C21 H21 120.1
C21 C22 C23 120.4(6)
C21 C22 H22 119.8
C23 C22 H22 119.8
C22 C23 C18 120.6(5)
C22 C23 H23 119.7
C18 C23 H23 119.7
C25 C24 C29 119.1(5)
C25 C24 P2 120.6(4)
C29 C24 P2 120.2(4)
C24 C25 C26 120.1(5)
C24 C25 H25 119.9
C26 C25 H25 119.9
C27 C26 C25 119.4(5)
C27 C26 C26A 121.6(5)
C25 C26 C26A 119.0(5)
C26 C27 C28 122.4(5)
C26 C27 H27 118.8
C28 C27 H27 118.8
C29 C28 C27 117.4(5)
C29 C28 C28A 121.5(5)
C27 C28 C28A 121.2(5)
C28 C29 C24 121.6(5)
C28 C29 H29 119.2
C24 C29 H29 119.2
C31 C30 C35 119.6(5)
C31 C30 P2 123.4(4)
C35 C30 P2 116.9(4)
C30 C31 C32 121.4(5)
C30 C31 H31 119.3
C32 C31 H31 119.3
C33 C32 C31 117.8(5)
C33 C32 C32A 120.9(5)
C31 C32 C32A 121.2(5)
C34 C33 C32 121.7(5)
C34 C33 H33 119.1
C32 C33 H33 119.1
C33 C34 C35 119.0(5)
C33 C34 C34A 121.4(5)
C35 C34 C34A 119.6(5)
C34 C35 C30 120.3(5)
C34 C35 H35 119.8
C30 C35 H35 119.8
C3F C3A C3B 118.1(5)
C3F C3A C3 119.7(5)
C3B C3A C3 122.1(5)
C3C C3B C3A 120.4(5)
C3C C3B H3B 119.8
C3A C3B H3B 119.8
C3D C3C C3B 120.5(5)
C3D C3C H3C 119.8
C3B C3C H3C 119.8
C3E C3D C3C 120.4(5)
C3E C3D H3D 119.8
C3C C3D H3D 119.8
C3D C3E C3F 119.7(5)
C3D C3E H3E 120.1
C3F C3E H3E 120.1
C3A C3F C3E 120.8(5)
C3A C3F H3F 119.6
C3E C3F H3F 119.6
C26 C26A H26A 109.5
C26 C26A H26B 109.5
H26A C26A H26B 109.5
C26 C26A H26C 109.5
H26A C26A H26C 109.5
H26B C26A H26C 109.5
C28 C28A H28A 109.5
C28 C28A H28B 109.5
H28A C28A H28B 109.5
C28 C28A H28C 109.5
H28A C28A H28C 109.5
H28B C28A H28C 109.5
C32 C32A H32A 109.5
C32 C32A H32B 109.5
H32A C32A H32B 109.5
C32 C32A H32C 109.5
H32A C32A H32C 109.5
H32B C32A H32C 109.5
C34 C34A H34A 109.5
C34 C34A H34B 109.5
H34A C34A H34B 109.5
C34 C34A H34C 109.5
H34A C34A H34C 109.5
H34B C34A H34C 109.5
Cl4 C36 Cl3 109.7(4)
Cl4 C36 H36A 109.7
Cl3 C36 H36A 109.7
Cl4 C36 H36B 109.7
Cl3 C36 H36B 109.7
H36A C36 H36B 108.2

loop_
_geom_bond_atom_site_label_1
_geom_bond_atom_site_label_2
_geom_bond_distance
Pd P2 2.2389(14)
Pd P1 2.2505(12)
Pd Cl2 2.3420(12)
Pd Cl1 2.3631(13)
Fe C6 2.039(5)
Fe C10 2.040(5)
Fe C5 2.040(5)
Fe C3 2.046(5)
Fe C1 2.051(5)
Fe C2 2.050(5)
Fe C4 2.051(5)
Fe C8 2.055(5)
Fe C9 2.058(5)
Fe C7 2.059(5)
P1 C1 1.793(5)
P1 C12 1.810(5)
P1 C18 1.826(5)
P2 C24 1.815(5)
P2 C30 1.818(5)
P2 C11 1.847(5)
C1 C2 1.431(7)
C1 C5 1.440(7)
C2 C3 1.444(7)
C2 C11 1.507(6)
C3 C4 1.430(6)
C3 C3A 1.478(7)
C4 C5 1.416(7)
C4 H4 0.9500
C5 H5 0.9500
C6 C7 1.418(8)
C6 C10 1.425(8)
C6 H6 0.9500
C7 C8 1.413(7)
C7 H7 0.9500
C8 C9 1.416(7)
C8 H8 0.9500
C9 C10 1.409(8)
C9 H9 0.9500
C10 H10 0.9500
C11 H11A 0.9900
C11 H11B 0.9900
C12 C17 1.388(7)
C12 C13 1.402(8)
C13 C14 1.363(8)
C13 H13 0.9500
C14 C15 1.402(9)
C14 H14 0.9500
C15 C16 1.359(9)
C15 H15 0.9500
C16 C17 1.386(8)
C16 H16 0.9500
C17 H17 0.9500
C18 C23 1.389(7)
C18 C19 1.392(7)
C19 C20 1.396(8)
C19 H19 0.9500
C20 C21 1.390(8)
C20 H20 0.9500
C21 C22 1.372(9)
C21 H21 0.9500
C22 C23 1.379(8)
C22 H22 0.9500
C23 H23 0.9500
C24 C25 1.398(7)
C24 C29 1.400(7)
C25 C26 1.411(7)
C25 H25 0.9500
C26 C27 1.354(8)
C26 C26A 1.514(8)
C27 C28 1.419(8)
C27 H27 0.9500
C28 C29 1.392(7)
C28 C28A 1.503(8)
C29 H29 0.9500
C30 C31 1.384(7)
C30 C35 1.400(7)
C31 C32 1.403(7)
C31 H31 0.9500
C32 C33 1.404(8)
C32 C32A 1.512(7)
C33 C34 1.391(8)
C33 H33 0.9500
C34 C35 1.398(8)
C34 C34A 1.511(8)
C35 H35 0.9500
C3A C3F 1.395(7)
C3A C3B 1.399(7)
C3B C3C 1.385(8)
C3B H3B 0.9500
C3C C3D 1.375(8)
C3C H3C 0.9500
C3D C3E 1.369(8)
C3D H3D 0.9500
C3E C3F 1.398(8)
C3E H3E 0.9500
C3F H3F 0.9500
C26A H26A 0.9800
C26A H26B 0.9800
C26A H26C 0.9800
C28A H28A 0.9800
C28A H28B 0.9800
C28A H28C 0.9800
C32A H32A 0.9800
C32A H32B 0.9800
C32A H32C 0.9800
C34A H34A 0.9800
C34A H34B 0.9800
C34A H34C 0.9800
C36 Cl4 1.731(8)
C36 Cl3 1.818(9)
C36 H36A 0.9900
C36 H36B 0.9900

loop_
_geom_torsion_atom_site_label_1
_geom_torsion_atom_site_label_2
_geom_torsion_atom_site_label_3
_geom_torsion_atom_site_label_4
_geom_torsion
P2 Pd P1 C1 27.74(19)
Cl1 Pd P1 C1 -156.99(18)
P2 Pd P1 C12 148.64(19)
Cl1 Pd P1 C12 -36.1(2)
P2 Pd P1 C18 -89.87(19)
Cl1 Pd P1 C18 85.39(19)
P1 Pd P2 C24 -121.86(17)
Cl2 Pd P2 C24 61.80(18)
P1 Pd P2 C30 115.78(18)
Cl2 Pd P2 C30 -60.56(18)
P1 Pd P2 C11 3.77(19)
Cl2 Pd P2 C11 -172.56(19)
C12 P1 C1 C2 -159.3(4)
C18 P1 C1 C2 88.2(5)
Pd P1 C1 C2 -31.7(5)
C12 P1 C1 C5 22.3(5)
C18 P1 C1 C5 -90.2(5)
Pd P1 C1 C5 149.9(4)
C12 P1 C1 Fe -68.8(4)
C18 P1 C1 Fe 178.7(3)
Pd P1 C1 Fe 58.7(3)
C6 Fe C1 C2 110.0(3)
C10 Fe C1 C2 155.1(3)
C5 Fe C1 C2 -119.7(4)
C3 Fe C1 C2 -38.1(3)
C4 Fe C1 C2 -82.1(3)
C9 Fe C1 C2 -166.2(4)
C7 Fe C1 C2 68.7(4)
C6 Fe C1 C5 -130.3(3)
C10 Fe C1 C5 -85.2(3)
C3 Fe C1 C5 81.6(3)
C2 Fe C1 C5 119.7(4)
C4 Fe C1 C5 37.6(3)
C9 Fe C1 C5 -46.5(5)
C7 Fe C1 C5 -171.6(3)
C6 Fe C1 P1 -9.1(4)
C10 Fe C1 P1 36.0(4)
C5 Fe C1 P1 121.2(5)
C3 Fe C1 P1 -157.2(4)
C2 Fe C1 P1 -119.2(5)
C4 Fe C1 P1 158.8(4)
C9 Fe C1 P1 74.7(5)
C7 Fe C1 P1 -50.4(5)
C5 C1 C2 C3 0.4(6)
P1 C1 C2 C3 -178.2(4)
Fe C1 C2 C3 58.9(3)
C5 C1 C2 C11 165.5(4)
P1 C1 C2 C11 -13.1(7)
Fe C1 C2 C11 -136.0(5)
C5 C1 C2 Fe -58.5(3)
P1 C1 C2 Fe 122.8(4)
C6 Fe C2 C1 -91.0(3)
C10 Fe C2 C1 -50.1(5)
C5 Fe C2 C1 37.8(3)
C3 Fe C2 C1 119.2(4)
C4 Fe C2 C1 81.3(3)
C8 Fe C2 C1 -177.5(3)
C9 Fe C2 C1 136.7(10)
C7 Fe C2 C1 -135.6(3)
C6 Fe C2 C3 149.8(3)
C10 Fe C2 C3 -169.3(4)
C5 Fe C2 C3 -81.4(3)
C1 Fe C2 C3 -119.2(4)
C4 Fe C2 C3 -37.9(3)
C8 Fe C2 C3 63.3(4)
C9 Fe C2 C3 17.5(12)
C7 Fe C2 C3 105.2(3)
C6 Fe C2 C11 26.9(6)
C10 Fe C2 C11 67.9(7)
C5 Fe C2 C11 155.8(6)
C3 Fe C2 C11 -122.8(6)
C1 Fe C2 C11 118.0(6)
C4 Fe C2 C11 -160.7(6)
C8 Fe C2 C11 -59.5(6)
C9 Fe C2 C11 -105.3(11)
C7 Fe C2 C11 -17.6(6)
C1 C2 C3 C4 0.4(6)
C11 C2 C3 C4 -164.1(5)
Fe C2 C3 C4 59.6(4)
C1 C2 C3 C3A -179.9(5)
C11 C2 C3 C3A 15.7(8)
Fe C2 C3 C3A -120.7(5)
C1 C2 C3 Fe -59.2(3)
C11 C2 C3 Fe 136.4(5)
C6 Fe C3 C4 179.2(4)
C10 Fe C3 C4 38.5(10)
C5 Fe C3 C4 -36.8(3)
C1 Fe C3 C4 -81.1(3)
C2 Fe C3 C4 -118.8(4)
C8 Fe C3 C4 104.6(3)
C9 Fe C3 C4 65.4(4)
C7 Fe C3 C4 146.8(3)
C6 Fe C3 C2 -62.0(5)
C10 Fe C3 C2 157.3(8)
C5 Fe C3 C2 82.0(3)
C1 Fe C3 C2 37.7(3)
C4 Fe C3 C2 118.8(4)
C8 Fe C3 C2 -136.6(3)
C9 Fe C3 C2 -175.8(3)
C7 Fe C3 C2 -94.4(3)
C6 Fe C3 C3A 59.7(6)
C10 Fe C3 C3A -81.0(10)
C5 Fe C3 C3A -156.3(5)
C1 Fe C3 C3A 159.4(5)
C2 Fe C3 C3A 121.7(5)
C4 Fe C3 C3A -119.5(5)
C8 Fe C3 C3A -14.9(5)
C9 Fe C3 C3A -54.1(5)
C7 Fe C3 C3A 27.3(5)
C2 C3 C4 C5 -1.1(6)
C3A C3 C4 C5 179.2(5)
Fe C3 C4 C5 58.3(4)
C2 C3 C4 Fe -59.4(3)
C3A C3 C4 Fe 120.8(5)
C6 Fe C4 C5 61.6(12)
C10 Fe C4 C5 70.1(4)
C3 Fe C4 C5 -120.5(4)
C1 Fe C4 C5 -38.3(3)
C2 Fe C4 C5 -82.2(3)
C8 Fe C4 C5 149.0(3)
C9 Fe C4 C5 107.2(3)
C7 Fe C4 C5 178.8(4)
C6 Fe C4 C3 -177.9(10)
C10 Fe C4 C3 -169.4(3)
C5 Fe C4 C3 120.5(4)
C1 Fe C4 C3 82.3(3)
C2 Fe C4 C3 38.3(3)
C8 Fe C4 C3 -90.5(3)
C9 Fe C4 C3 -132.3(3)
C7 Fe C4 C3 -60.7(5)
C3 C4 C5 C1 1.4(6)
Fe C4 C5 C1 59.7(3)
C3 C4 C5 Fe -58.4(4)
C2 C1 C5 C4 -1.1(6)
P1 C1 C5 C4 177.5(4)
Fe C1 C5 C4 -60.0(4)
C2 C1 C5 Fe 58.9(3)
P1 C1 C5 Fe -122.5(4)
C6 Fe C5 C4 -166.3(3)
C10 Fe C5 C4 -129.1(3)
C3 Fe C5 C4 37.2(3)
C1 Fe C5 C4 119.0(4)
C2 Fe C5 C4 81.5(3)
C8 Fe C5 C4 -53.1(5)
C9 Fe C5 C4 -86.7(3)
C6 Fe C5 C1 74.7(4)
C10 Fe C5 C1 111.9(3)
C3 Fe C5 C1 -81.8(3)
C2 Fe C5 C1 -37.5(3)
C4 Fe C5 C1 -119.0(4)
C8 Fe C5 C1 -172.0(3)
C9 Fe C5 C1 154.4(3)
C10 Fe C6 C7 119.3(5)
C5 Fe C6 C7 -178.8(3)
C3 Fe C6 C7 -47.6(6)
C1 Fe C6 C7 -135.1(3)
C2 Fe C6 C7 -89.9(3)
C4 Fe C6 C7 129.6(10)
C8 Fe C6 C7 37.6(3)
C9 Fe C6 C7 81.2(3)
C5 Fe C6 C10 61.9(4)
C3 Fe C6 C10 -166.9(4)
C1 Fe C6 C10 105.6(3)
C2 Fe C6 C10 150.8(3)
C4 Fe C6 C10 10.3(12)
C8 Fe C6 C10 -81.7(3)
C9 Fe C6 C10 -38.1(3)
C7 Fe C6 C10 -119.3(5)
C10 C6 C7 C8 0.1(6)
Fe C6 C7 C8 -59.4(4)
C10 C6 C7 Fe 59.5(4)
C6 Fe C7 C8 119.0(4)
C10 Fe C7 C8 81.1(3)
C3 Fe C7 C8 -85.1(3)
C1 Fe C7 C8 -171.6(3)
C2 Fe C7 C8 -130.4(3)
C4 Fe C7 C8 -45.5(5)
C9 Fe C7 C8 37.6(3)
C10 Fe C7 C6 -37.9(3)
C3 Fe C7 C6 156.0(3)
C1 Fe C7 C6 69.4(4)
C2 Fe C7 C6 110.6(3)
C4 Fe C7 C6 -164.4(4)
C8 Fe C7 C6 -119.0(4)
C9 Fe C7 C6 -81.4(3)
C6 C7 C8 C9 -0.9(6)
Fe C7 C8 C9 -59.8(4)
C6 C7 C8 Fe 58.9(4)
C6 Fe C8 C9 81.3(3)
C10 Fe C8 C9 37.0(3)
C5 Fe C8 C9 -52.5(5)
C3 Fe C8 C9 -129.7(3)
C2 Fe C8 C9 -167.7(3)
C4 Fe C8 C9 -86.5(3)
C7 Fe C8 C9 119.1(5)
C6 Fe C8 C7 -37.8(3)
C10 Fe C8 C7 -82.1(3)
C5 Fe C8 C7 -171.6(4)
C3 Fe C8 C7 111.2(3)
C2 Fe C8 C7 73.2(4)
C4 Fe C8 C7 154.3(3)
C9 Fe C8 C7 -119.1(5)
C7 C8 C9 C10 1.4(6)
Fe C8 C9 C10 -58.5(4)
C7 C8 C9 Fe 59.9(4)
C6 Fe C9 C10 38.7(3)
C5 Fe C9 C10 -90.6(3)
C3 Fe C9 C10 -170.6(3)
C1 Fe C9 C10 -59.5(5)
C2 Fe C9 C10 174.9(10)
C4 Fe C9 C10 -132.6(3)
C8 Fe C9 C10 120.2(5)
C7 Fe C9 C10 82.6(3)
C6 Fe C9 C8 -81.5(3)
C10 Fe C9 C8 -120.2(5)
C5 Fe C9 C8 149.3(3)
C3 Fe C9 C8 69.3(4)
C1 Fe C9 C8 -179.7(3)
C2 Fe C9 C8 54.7(12)
C4 Fe C9 C8 107.2(3)
C7 Fe C9 C8 -37.6(3)
C8 C9 C10 C6 -1.3(6)
Fe C9 C10 C6 -60.1(4)
C8 C9 C10 Fe 58.8(4)
C7 C6 C10 C9 0.7(6)
Fe C6 C10 C9 60.8(4)
C7 C6 C10 Fe -60.1(4)
C6 Fe C10 C9 -117.9(5)
C5 Fe C10 C9 104.3(3)
C3 Fe C10 C9 33.5(11)
C1 Fe C10 C9 147.7(3)
C2 Fe C10 C9 -178.0(4)
C4 Fe C10 C9 64.6(4)
C8 Fe C10 C9 -37.0(3)
C7 Fe C10 C9 -80.4(3)
C5 Fe C10 C6 -137.8(3)
C3 Fe C10 C6 151.5(8)
C1 Fe C10 C6 -94.4(3)
C2 Fe C10 C6 -60.0(5)
C4 Fe C10 C6 -177.5(3)
C8 Fe C10 C6 80.9(3)
C9 Fe C10 C6 117.9(5)
C7 Fe C10 C6 37.5(3)
C1 C2 C11 P2 53.7(6)
C3 C2 C11 P2 -144.2(4)
Fe C2 C11 P2 -43.4(7)
C24 P2 C11 C2 87.3(4)
C30 P2 C11 C2 -161.5(4)
Pd P2 C11 C2 -44.0(4)
C1 P1 C12 C17 -82.3(5)
C18 P1 C12 C17 27.4(5)
Pd P1 C12 C17 149.2(4)
C1 P1 C12 C13 91.7(4)
C18 P1 C12 C13 -158.7(4)
Pd P1 C12 C13 -36.9(5)
C17 C12 C13 C14 1.6(8)
P1 C12 C13 C14 -172.5(4)
C12 C13 C14 C15 -1.9(9)
C13 C14 C15 C16 0.5(9)
C14 C15 C16 C17 1.1(9)
C13 C12 C17 C16 0.0(8)
P1 C12 C17 C16 173.9(4)
C15 C16 C17 C12 -1.3(8)
C1 P1 C18 C23 11.4(5)
C12 P1 C18 C23 -97.0(5)
Pd P1 C18 C23 137.0(4)
C1 P1 C18 C19 -163.0(4)
C12 P1 C18 C19 88.5(5)
Pd P1 C18 C19 -37.5(5)
C23 C18 C19 C20 1.0(8)
P1 C18 C19 C20 175.6(4)
C18 C19 C20 C21 -1.2(9)
C19 C20 C21 C22 -0.1(10)
C20 C21 C22 C23 1.5(10)
C21 C22 C23 C18 -1.6(10)
C19 C18 C23 C22 0.4(9)
P1 C18 C23 C22 -174.0(5)
C30 P2 C24 C25 126.0(4)
C11 P2 C24 C25 -128.9(4)
Pd P2 C24 C25 2.9(5)
C30 P2 C24 C29 -58.6(4)
C11 P2 C24 C29 46.5(4)
Pd P2 C24 C29 178.3(3)
C29 C24 C25 C26 -0.3(7)
P2 C24 C25 C26 175.2(4)
C24 C25 C26 C27 2.2(8)
C24 C25 C26 C26A -175.8(5)
C25 C26 C27 C28 -2.7(8)
C26A C26 C27 C28 175.3(5)
C26 C27 C28 C29 1.3(8)
C26 C27 C28 C28A -179.9(5)
C27 C28 C29 C24 0.7(7)
C28A C28 C29 C24 -178.1(5)
C25 C24 C29 C28 -1.2(7)
P2 C24 C29 C28 -176.7(4)
C24 P2 C30 C31 -8.1(5)
C11 P2 C30 C31 -117.1(5)
Pd P2 C30 C31 119.4(4)
C24 P2 C30 C35 173.9(4)
C11 P2 C30 C35 65.0(4)
Pd P2 C30 C35 -58.6(4)
C35 C30 C31 C32 -3.2(8)
P2 C30 C31 C32 178.9(4)
C30 C31 C32 C33 2.0(8)
C30 C31 C32 C32A -176.5(5)
C31 C32 C33 C34 0.1(8)
C32A C32 C33 C34 178.6(5)
C32 C33 C34 C35 -1.0(8)
C32 C33 C34 C34A 178.5(5)
C33 C34 C35 C30 -0.2(8)
C34A C34 C35 C30 -179.7(5)
C31 C30 C35 C34 2.3(8)
P2 C30 C35 C34 -179.7(4)
C4 C3 C3A C3F 34.5(8)
C2 C3 C3A C3F -145.2(5)
Fe C3 C3A C3F 124.1(5)
C4 C3 C3A C3B -143.4(5)
C2 C3 C3A C3B 36.9(8)
Fe C3 C3A C3B -53.8(7)
C3F C3A C3B C3C 1.2(8)
C3 C3A C3B C3C 179.1(5)
C3A C3B C3C C3D -2.2(8)
C3B C3C C3D C3E 1.2(9)
C3C C3D C3E C3F 0.8(9)
C3B C3A C3F C3E 0.8(8)
C3 C3A C3F C3E -177.2(5)
C3D C3E C3F C3A -1.7(9)
